data_4328792
loop_
_publ_author_name
'Lijuan Yan'
'Haidong Liu'
'Junfeng Wang'
'Yong Zhang'
'Qi Shen'

_publ_contact_author_email qshen@suda.edu.cn
_publ_contact_author_fax 86-512-65880305
_publ_contact_author_name 'Dr. Qi Shen'
_publ_contact_author_phone 86-512-65880306
_publ_section_title
;
 Divalent Lanthanide Complexes Supported by the Bridged Bis(amidinates) L
 [L = Me3SiN(Ph)CN(CH2)3NC(Ph)NSiMe3]: Synthesis, Molecular Structures and
 One-Electron-Transfer Reactions
;
_journal_name_full 'Inorganic Chemistry'
_journal_page_first 4151
_journal_page_last 4160
_journal_paper_doi 10.1021/ic202505d
_journal_volume 51
_journal_year 2012
_chemical_formula_moiety 'C51 H74 N6 Si2 Yb'
_chemical_formula_sum 'C51 H74 N6 Si2 Yb'
_chemical_formula_weight 1000.38
_chemical_name_systematic
; 
 ? 
;
_space_group_IT_number 19
_symmetry_cell_setting orthorhombic
_symmetry_Int_Tables_number 19
_symmetry_space_group_name_Hall 'P 2ac 2ab'
_symmetry_space_group_name_H-M 'P 21 21 21'
_atom_sites_solution_hydrogens geom
_atom_sites_solution_primary direct
_atom_sites_solution_secondary difmap
_audit_creation_method SHELXL-97
_cell_angle_alpha 90.00
_cell_angle_beta 90.00
_cell_angle_gamma 90.00
_cell_formula_units_Z 4
_cell_length_a 12.8252(13)
_cell_length_b 20.067(2)
_cell_length_c 20.247(2)
_cell_measurement_reflns_used 14755
_cell_measurement_temperature 223(2)
_cell_measurement_theta_max 27.5
_cell_measurement_theta_min 3.0
_cell_volume 5210.8(9)
_computing_cell_refinement CrystalClear
_computing_data_collection CrystalClear
_computing_data_reduction CrystalStructure
_computing_structure_refinement 'SHELXL-97 (Sheldrick, 1997)'
_computing_structure_solution 'SHELXS-97 (Sheldrick, 1990)'
_diffrn_ambient_temperature 223(2)
_diffrn_detector_area_resol_mean 14.63
_diffrn_measured_fraction_theta_full 0.996
_diffrn_measured_fraction_theta_max 0.996
_diffrn_measurement_device_type 'Rigaku Saturn'
_diffrn_measurement_method \w
_diffrn_radiation_monochromator graphite
_diffrn_radiation_source 'fine-focus sealed tube'
_diffrn_radiation_type MoK\a
_diffrn_radiation_wavelength 0.71075
_diffrn_reflns_av_R_equivalents 0.0876
_diffrn_reflns_av_sigmaI/netI 0.1555
_diffrn_reflns_limit_h_max 15
_diffrn_reflns_limit_h_min -11
_diffrn_reflns_limit_k_max 19
_diffrn_reflns_limit_k_min -24
_diffrn_reflns_limit_l_max 20
_diffrn_reflns_limit_l_min -24
_diffrn_reflns_number 16467
_diffrn_reflns_theta_full 25.50
_diffrn_reflns_theta_max 25.50
_diffrn_reflns_theta_min 3.18
_exptl_absorpt_coefficient_mu 1.878
_exptl_absorpt_correction_T_max 0.480
_exptl_absorpt_correction_T_min 0.240
_exptl_absorpt_correction_type multi-scan
_exptl_absorpt_process_details 'Jacobson, R. (1998) Private communication'
_exptl_crystal_colour orange
_exptl_crystal_density_diffrn 1.275
_exptl_crystal_description block
_exptl_crystal_F_000 2080
_exptl_crystal_size_max 0.25
_exptl_crystal_size_mid 0.20
_exptl_crystal_size_min 0.20
_refine_diff_density_max 1.750
_refine_diff_density_min -1.183
_refine_diff_density_rms 0.145
_refine_ls_abs_structure_details 'Flack H D (1983), Acta Cryst. A39, 876-881'
_refine_ls_abs_structure_Flack 0.438(19)
_refine_ls_extinction_method none
_refine_ls_goodness_of_fit_ref 1.135
_refine_ls_hydrogen_treatment constr
_refine_ls_matrix_type full
_refine_ls_number_parameters 499
_refine_ls_number_reflns 9128
_refine_ls_number_restraints 6
_refine_ls_restrained_S_all 1.135
_refine_ls_R_factor_all 0.1104
_refine_ls_R_factor_gt 0.0904
_refine_ls_shift/su_max 0.001
_refine_ls_shift/su_mean 0.000
_refine_ls_structure_factor_coef Fsqd
_refine_ls_weighting_details 'calc w=1/[\s^2^(Fo^2^)+(0.0197P)^2^+7.7934P] where P=(Fo^2^+2Fc^2^)/3'
_refine_ls_weighting_scheme calc
_refine_ls_wR_factor_gt 0.1435
_refine_ls_wR_factor_ref 0.1583
_reflns_number_gt 7408
_reflns_number_total 9128
_reflns_threshold_expression >2sigma(I)
_cod_data_source_file ic202505d_si_002_6.cif
_cod_data_source_block complex7
_cod_original_cell_volume 5210.8(10)
_cod_database_code 4328792

loop_
_symmetry_equiv_pos_as_xyz
'x, y, z'
'x+1/2, -y+1/2, -z'
'-x, y+1/2, -z+1/2'
'-x+1/2, -y, z+1/2'

loop_
_atom_site_label
_atom_site_type_symbol
_atom_site_fract_x
_atom_site_fract_y
_atom_site_fract_z
_atom_site_U_iso_or_equiv
_atom_site_adp_type
_atom_site_occupancy
_atom_site_symmetry_multiplicity
_atom_site_calc_flag
_atom_site_refinement_flags
_atom_site_disorder_assembly
_atom_site_disorder_group
Yb1 Yb 0.53713(4) 0.52045(3) 0.56661(3) 0.03121(15) Uani 1 1 d . A .
Si1 Si 0.3020(3) 0.5805(2) 0.4640(2) 0.0441(11) Uani 1 1 d D . .
Si2 Si 0.3998(3) 0.5831(2) 0.7214(2) 0.0468(11) Uani 1 1 d . . .
N1 N 0.4339(8) 0.5632(6) 0.4818(6) 0.041(3) Uani 1 1 d . A .
N2 N 0.6071(10) 0.5629(6) 0.4698(5) 0.042(3) Uani 1 1 d . A .
N3 N 0.4734(10) 0.5879(5) 0.6496(5) 0.041(3) Uani 1 1 d . A .
N4 N 0.6225(9) 0.6172(5) 0.5970(5) 0.037(3) Uani 1 1 d . A .
N5 N 0.6651(7) 0.4527(5) 0.6129(5) 0.030(3) Uani 1 1 d . A .
N6 N 0.4771(7) 0.4077(4) 0.5740(6) 0.034(3) Uani 1 1 d . . .
C1 C 0.5161(11) 0.5903(6) 0.4522(6) 0.039(4) Uani 1 1 d . . .
C2 C 0.5424(12) 0.6373(6) 0.6325(6) 0.032(3) Uani 1 1 d . . .
C3 C 0.7031(11) 0.5998(8) 0.4515(7) 0.049(4) Uani 1 1 d . . .
H3A H 0.6847 0.6383 0.4241 0.059 Uiso 1 1 calc R A .
H3B H 0.7490 0.5707 0.4257 0.059 Uiso 1 1 calc R . .
C4 C 0.7602(10) 0.6235(8) 0.5140(8) 0.052(4) Uani 1 1 d . A .
H4A H 0.7891 0.5842 0.5363 0.063 Uiso 1 1 calc R . .
H4B H 0.8192 0.6513 0.5002 0.063 Uiso 1 1 calc R . .
C5 C 0.6970(10) 0.6624(7) 0.5638(9) 0.052(4) Uani 1 1 d . . .
H5A H 0.7435 0.6825 0.5966 0.062 Uiso 1 1 calc R A .
H5B H 0.6590 0.6982 0.5415 0.062 Uiso 1 1 calc R . .
C6 C 0.5078(15) 0.6454(10) 0.4029(10) 0.088(3) Uani 1 1 d . A .
C7 C 0.5166(15) 0.6305(10) 0.3354(9) 0.088(3) Uani 1 1 d . . .
H7 H 0.5277 0.5863 0.3215 0.106 Uiso 1 1 calc R A .
C8 C 0.5087(14) 0.6832(10) 0.2877(10) 0.088(3) Uani 1 1 d . A .
H8 H 0.5128 0.6741 0.2423 0.106 Uiso 1 1 calc R . .
C9 C 0.4955(14) 0.7448(10) 0.3093(10) 0.088(3) Uani 1 1 d . . .
H9 H 0.4912 0.7793 0.2780 0.106 Uiso 1 1 calc R A .
C10 C 0.4876(14) 0.7612(10) 0.3750(9) 0.088(3) Uani 1 1 d . A .
H10 H 0.4790 0.8057 0.3883 0.106 Uiso 1 1 calc R . .
C11 C 0.4927(13) 0.7106(9) 0.4206(10) 0.088(3) Uani 1 1 d . . .
H11 H 0.4855 0.7212 0.4656 0.106 Uiso 1 1 calc R A .
C12 C 0.5195(15) 0.7088(7) 0.6452(8) 0.064(2) Uani 1 1 d . A .
C13 C 0.4163(14) 0.7306(7) 0.6336(8) 0.064(2) Uani 1 1 d . . .
H13 H 0.3667 0.7009 0.6164 0.076 Uiso 1 1 calc R A .
C14 C 0.3878(15) 0.7963(8) 0.6478(8) 0.064(2) Uani 1 1 d . A .
H14 H 0.3200 0.8117 0.6389 0.076 Uiso 1 1 calc R . .
C15 C 0.4630(15) 0.8387(7) 0.6755(8) 0.064(2) Uani 1 1 d . . .
H15 H 0.4445 0.8829 0.6854 0.076 Uiso 1 1 calc R A .
C16 C 0.5628(14) 0.8176(7) 0.6886(8) 0.064(2) Uani 1 1 d . A .
H16 H 0.6114 0.8469 0.7076 0.076 Uiso 1 1 calc R . .
C17 C 0.5909(13) 0.7528(7) 0.6735(8) 0.064(2) Uani 1 1 d . . .
H17 H 0.6591 0.7382 0.6824 0.076 Uiso 1 1 calc R A .
C18 C 0.267(3) 0.6705(10) 0.4647(18) 0.060(4) Uani 0.50 1 d PD A 1
H18A H 0.2899 0.6903 0.5060 0.090 Uiso 0.50 1 calc PR A 1
H18B H 0.1925 0.6753 0.4602 0.090 Uiso 0.50 1 calc PR A 1
H18C H 0.3018 0.6928 0.4282 0.090 Uiso 0.50 1 calc PR A 1
C18' C 0.249(3) 0.6597(12) 0.4982(17) 0.060(4) Uani 0.50 1 d PD A 2
H18D H 0.2398 0.6554 0.5456 0.090 Uiso 0.50 1 calc PR A 2
H18E H 0.1816 0.6690 0.4779 0.090 Uiso 0.50 1 calc PR A 2
H18F H 0.2964 0.6959 0.4888 0.090 Uiso 0.50 1 calc PR A 2
C19 C 0.240(2) 0.5337(16) 0.5328(13) 0.060(4) Uani 0.50 1 d PD A 1
H19A H 0.2279 0.4880 0.5192 0.090 Uiso 0.50 1 calc PR A 1
H19B H 0.1742 0.5545 0.5441 0.090 Uiso 0.50 1 calc PR A 1
H19C H 0.2858 0.5342 0.5709 0.090 Uiso 0.50 1 calc PR A 1
C19' C 0.216(2) 0.5196(16) 0.5032(15) 0.060(4) Uani 0.50 1 d PD A 2
H19D H 0.2095 0.4806 0.4752 0.090 Uiso 0.50 1 calc PR A 2
H19E H 0.1472 0.5393 0.5095 0.090 Uiso 0.50 1 calc PR A 2
H19F H 0.2442 0.5067 0.5457 0.090 Uiso 0.50 1 calc PR A 2
C20 C 0.259(2) 0.5458(16) 0.3829(11) 0.060(4) Uani 0.50 1 d PD A 1
H20A H 0.3069 0.5606 0.3485 0.090 Uiso 0.50 1 calc PR A 1
H20B H 0.1896 0.5613 0.3729 0.090 Uiso 0.50 1 calc PR A 1
H20C H 0.2599 0.4975 0.3849 0.090 Uiso 0.50 1 calc PR A 1
C20' C 0.279(3) 0.5873(17) 0.3730(9) 0.060(4) Uani 0.50 1 d PD A 2
H20D H 0.3196 0.6240 0.3554 0.090 Uiso 0.50 1 calc PR A 2
H20E H 0.2056 0.5953 0.3649 0.090 Uiso 0.50 1 calc PR A 2
H20F H 0.3000 0.5462 0.3517 0.090 Uiso 0.50 1 calc PR A 2
C21 C 0.4444(16) 0.6403(7) 0.7896(7) 0.075(6) Uani 1 1 d . . .
H21A H 0.5197 0.6382 0.7933 0.113 Uiso 1 1 calc R . .
H21B H 0.4129 0.6266 0.8309 0.113 Uiso 1 1 calc R . .
H21C H 0.4234 0.6856 0.7795 0.113 Uiso 1 1 calc R . .
C22 C 0.4183(11) 0.4950(7) 0.7510(7) 0.058(5) Uani 1 1 d . . .
H22A H 0.4217 0.4653 0.7133 0.087 Uiso 1 1 calc R . .
H22B H 0.3602 0.4825 0.7790 0.087 Uiso 1 1 calc R . .
H22C H 0.4827 0.4920 0.7760 0.087 Uiso 1 1 calc R . .
C23 C 0.2583(11) 0.5994(9) 0.7064(10) 0.077(6) Uani 1 1 d . . .
H23A H 0.2465 0.6470 0.7035 0.115 Uiso 1 1 calc R . .
H23B H 0.2176 0.5812 0.7425 0.115 Uiso 1 1 calc R . .
H23C H 0.2373 0.5784 0.6653 0.115 Uiso 1 1 calc R . .
C24 C 0.6377(10) 0.3876(7) 0.6275(7) 0.037(4) Uani 1 1 d . . .
C25 C 0.5426(11) 0.3643(6) 0.6033(6) 0.033(3) Uani 1 1 d . A .
C26 C 0.7122(10) 0.3429(7) 0.6653(7) 0.039(4) Uani 1 1 d . A .
H26A H 0.7379 0.3082 0.6363 0.059 Uiso 1 1 calc R . .
H26B H 0.6760 0.3229 0.7024 0.059 Uiso 1 1 calc R . .
H26C H 0.7704 0.3692 0.6815 0.059 Uiso 1 1 calc R . .
C27 C 0.5142(12) 0.2922(6) 0.6138(8) 0.057(5) Uani 1 1 d . . .
H27A H 0.4794 0.2872 0.6561 0.086 Uiso 1 1 calc R A .
H27B H 0.5770 0.2652 0.6134 0.086 Uiso 1 1 calc R . .
H27C H 0.4680 0.2776 0.5788 0.086 Uiso 1 1 calc R . .
C28 C 0.7736(10) 0.4701(7) 0.6197(7) 0.038(3) Uani 1 1 d . . .
C29 C 0.8479(9) 0.4455(7) 0.5740(8) 0.045(4) Uani 1 1 d . A .
C30 C 0.9507(11) 0.4709(7) 0.5798(9) 0.067(5) Uani 1 1 d . . .
H30 H 1.0023 0.4552 0.5508 0.080 Uiso 1 1 calc R A .
C31 C 0.9771(13) 0.5167(9) 0.6255(9) 0.078(5) Uani 1 1 d . A .
H31 H 1.0446 0.5351 0.6254 0.094 Uiso 1 1 calc R . .
C32 C 0.9049(12) 0.5371(8) 0.6730(9) 0.064(5) Uani 1 1 d . . .
H32 H 0.9261 0.5654 0.7075 0.077 Uiso 1 1 calc R A .
C33 C 0.8003(9) 0.5154(8) 0.6697(6) 0.037(3) Uani 1 1 d . A .
C34 C 0.8216(13) 0.3971(9) 0.5198(7) 0.056(5) Uani 1 1 d . . .
H34 H 0.7494 0.3816 0.5277 0.067 Uiso 1 1 calc R A .
C35 C 0.8240(12) 0.4276(9) 0.4520(8) 0.068(5) Uani 1 1 d . A .
H35A H 0.7599 0.4520 0.4444 0.102 Uiso 1 1 calc R . .
H35B H 0.8309 0.3927 0.4192 0.102 Uiso 1 1 calc R . .
H35C H 0.8828 0.4578 0.4487 0.102 Uiso 1 1 calc R . .
C36 C 0.8912(13) 0.3363(9) 0.5214(9) 0.076(6) Uani 1 1 d . A .
H36A H 0.9609 0.3485 0.5074 0.114 Uiso 1 1 calc R . .
H36B H 0.8635 0.3026 0.4918 0.114 Uiso 1 1 calc R . .
H36C H 0.8937 0.3187 0.5659 0.114 Uiso 1 1 calc R . .
C37 C 0.7278(12) 0.5370(7) 0.7229(7) 0.047(4) Uani 1 1 d . . .
H37 H 0.6568 0.5361 0.7037 0.056 Uiso 1 1 calc R A .
C38 C 0.7471(13) 0.6098(8) 0.7474(8) 0.060(5) Uani 1 1 d . A .
H38A H 0.8143 0.6123 0.7692 0.090 Uiso 1 1 calc R . .
H38B H 0.6927 0.6224 0.7782 0.090 Uiso 1 1 calc R . .
H38C H 0.7462 0.6399 0.7099 0.090 Uiso 1 1 calc R . .
C39 C 0.7267(13) 0.4889(9) 0.7810(7) 0.073(5) Uani 1 1 d . A .
H39A H 0.7062 0.4450 0.7658 0.110 Uiso 1 1 calc R . .
H39B H 0.6775 0.5044 0.8140 0.110 Uiso 1 1 calc R . .
H39C H 0.7959 0.4866 0.8003 0.110 Uiso 1 1 calc R . .
C40 C 0.3910(11) 0.3818(6) 0.5377(7) 0.038(3) Uani 1 1 d . . .
C41 C 0.2968(9) 0.3606(6) 0.5713(9) 0.041(3) Uani 1 1 d . . .
C42 C 0.2156(11) 0.3412(8) 0.5306(8) 0.049(4) Uani 1 1 d . . .
H42 H 0.1530 0.3281 0.5510 0.059 Uiso 1 1 calc R . .
C43 C 0.2190(13) 0.3393(9) 0.4615(9) 0.069(5) Uani 1 1 d . . .
H43 H 0.1603 0.3271 0.4364 0.082 Uiso 1 1 calc R . .
C44 C 0.3133(12) 0.3565(7) 0.4312(10) 0.058(4) Uani 1 1 d . . .
H44 H 0.3201 0.3528 0.3851 0.070 Uiso 1 1 calc R . .
C45 C 0.3997(10) 0.3798(7) 0.4698(6) 0.031(3) Uani 1 1 d . . .
C46 C 0.2827(12) 0.3586(8) 0.6468(7) 0.044(4) Uani 1 1 d . . .
H46 H 0.3509 0.3693 0.6671 0.052 Uiso 1 1 calc R . .
C47 C 0.2064(12) 0.4129(9) 0.6664(9) 0.070(6) Uani 1 1 d . . .
H47A H 0.1384 0.4032 0.6477 0.105 Uiso 1 1 calc R . .
H47B H 0.2309 0.4555 0.6498 0.105 Uiso 1 1 calc R . .
H47C H 0.2011 0.4148 0.7141 0.105 Uiso 1 1 calc R . .
C48 C 0.2522(14) 0.2904(9) 0.6691(8) 0.076(6) Uani 1 1 d . . .
H48A H 0.2337 0.2916 0.7155 0.114 Uiso 1 1 calc R . .
H48B H 0.3103 0.2600 0.6627 0.114 Uiso 1 1 calc R . .
H48C H 0.1929 0.2751 0.6435 0.114 Uiso 1 1 calc R . .
C49 C 0.5008(10) 0.3938(7) 0.4315(9) 0.054(4) Uani 1 1 d . . .
H49 H 0.5415 0.4251 0.4591 0.065 Uiso 1 1 calc R . .
C50 C 0.4908(12) 0.4261(9) 0.3654(7) 0.069(6) Uani 1 1 d . . .
H50A H 0.4500 0.3978 0.3365 0.103 Uiso 1 1 calc R . .
H50B H 0.5596 0.4327 0.3466 0.103 Uiso 1 1 calc R . .
H50C H 0.4564 0.4689 0.3702 0.103 Uiso 1 1 calc R . .
C51 C 0.5636(11) 0.3278(7) 0.4305(11) 0.078(6) Uani 1 1 d . . .
H51A H 0.5261 0.2948 0.4048 0.118 Uiso 1 1 calc R . .
H51B H 0.5726 0.3117 0.4753 0.118 Uiso 1 1 calc R . .
H51C H 0.6314 0.3356 0.4107 0.118 Uiso 1 1 calc R . .

loop_
_atom_site_aniso_label
_atom_site_aniso_U_11
_atom_site_aniso_U_22
_atom_site_aniso_U_33
_atom_site_aniso_U_23
_atom_site_aniso_U_13
_atom_site_aniso_U_12
Yb1 0.0355(3) 0.0241(3) 0.0341(3) -0.0002(3) 0.0003(3) -0.0003(3)
Si1 0.049(3) 0.037(3) 0.047(3) 0.000(2) -0.006(2) 0.004(2)
Si2 0.056(3) 0.036(2) 0.048(3) -0.007(2) 0.016(2) -0.002(2)
N1 0.027(7) 0.044(7) 0.051(8) 0.002(6) -0.021(5) 0.005(5)
N2 0.053(8) 0.047(8) 0.026(6) 0.003(6) 0.011(6) -0.002(7)
N3 0.049(7) 0.033(6) 0.040(6) -0.010(5) 0.006(6) -0.012(6)
N4 0.052(8) 0.027(6) 0.033(6) 0.011(5) -0.003(6) -0.016(6)
N5 0.024(6) 0.026(6) 0.040(6) -0.018(5) -0.007(5) 0.009(4)
N6 0.022(5) 0.018(5) 0.061(7) -0.006(5) -0.017(6) -0.003(4)
C1 0.053(10) 0.029(7) 0.035(8) -0.002(6) -0.002(7) -0.017(7)
C2 0.037(8) 0.028(7) 0.032(7) 0.001(6) -0.001(7) -0.013(7)
C3 0.049(9) 0.052(10) 0.047(10) 0.008(8) 0.005(7) -0.016(8)
C4 0.016(8) 0.055(10) 0.086(13) 0.002(9) 0.011(8) -0.012(7)
C5 0.053(9) 0.036(8) 0.066(10) -0.011(10) -0.001(10) -0.012(7)
C6 0.102(6) 0.086(6) 0.075(6) 0.043(6) -0.012(5) -0.004(5)
C7 0.102(6) 0.086(6) 0.075(6) 0.043(6) -0.012(5) -0.004(5)
C8 0.102(6) 0.086(6) 0.075(6) 0.043(6) -0.012(5) -0.004(5)
C9 0.102(6) 0.086(6) 0.075(6) 0.043(6) -0.012(5) -0.004(5)
C10 0.102(6) 0.086(6) 0.075(6) 0.043(6) -0.012(5) -0.004(5)
C11 0.102(6) 0.086(6) 0.075(6) 0.043(6) -0.012(5) -0.004(5)
C12 0.092(6) 0.029(4) 0.070(5) -0.005(4) 0.000(4) 0.001(4)
C13 0.092(6) 0.029(4) 0.070(5) -0.005(4) 0.000(4) 0.001(4)
C14 0.092(6) 0.029(4) 0.070(5) -0.005(4) 0.000(4) 0.001(4)
C15 0.092(6) 0.029(4) 0.070(5) -0.005(4) 0.000(4) 0.001(4)
C16 0.092(6) 0.029(4) 0.070(5) -0.005(4) 0.000(4) 0.001(4)
C17 0.092(6) 0.029(4) 0.070(5) -0.005(4) 0.000(4) 0.001(4)
C18 0.051(8) 0.052(9) 0.076(12) 0.009(9) -0.008(7) 0.006(7)
C18' 0.051(8) 0.052(9) 0.076(12) 0.009(9) -0.008(7) 0.006(7)
C19 0.051(8) 0.052(9) 0.076(12) 0.009(9) -0.008(7) 0.006(7)
C19' 0.051(8) 0.052(9) 0.076(12) 0.009(9) -0.008(7) 0.006(7)
C20 0.051(8) 0.052(9) 0.076(12) 0.009(9) -0.008(7) 0.006(7)
C20' 0.051(8) 0.052(9) 0.076(12) 0.009(9) -0.008(7) 0.006(7)
C21 0.122(17) 0.047(10) 0.056(11) -0.017(9) 0.035(11) -0.023(11)
C22 0.073(11) 0.066(13) 0.035(8) -0.010(8) 0.014(7) -0.030(8)
C23 0.045(11) 0.069(13) 0.117(17) -0.027(13) 0.017(11) 0.030(9)
C24 0.039(9) 0.032(8) 0.039(8) -0.002(7) -0.020(6) 0.025(7)
C25 0.026(7) 0.031(7) 0.042(7) -0.003(6) -0.014(7) -0.005(7)
C26 0.030(8) 0.046(9) 0.042(9) 0.010(7) -0.011(7) 0.015(7)
C27 0.063(12) 0.026(8) 0.082(12) 0.011(8) -0.005(9) -0.004(7)
C28 0.045(8) 0.019(7) 0.049(9) 0.004(7) -0.024(7) 0.008(6)
C29 0.030(7) 0.040(8) 0.064(11) -0.017(9) 0.002(8) 0.017(6)
C30 0.039(9) 0.047(9) 0.115(15) -0.002(11) 0.030(10) 0.016(8)
C31 0.049(10) 0.078(13) 0.108(15) -0.004(13) 0.003(10) -0.029(12)
C32 0.062(11) 0.062(13) 0.068(12) -0.007(10) -0.018(9) -0.011(9)
C33 0.025(7) 0.045(8) 0.042(8) 0.018(8) -0.003(6) -0.005(7)
C34 0.057(11) 0.077(13) 0.035(9) -0.008(9) 0.008(8) 0.016(9)
C35 0.080(12) 0.067(12) 0.058(12) -0.010(10) -0.016(9) 0.005(9)
C36 0.076(13) 0.074(14) 0.078(14) -0.009(11) 0.005(11) 0.025(11)
C37 0.058(10) 0.042(10) 0.040(8) 0.003(7) 0.010(7) 0.004(7)
C38 0.094(13) 0.048(11) 0.039(9) -0.009(8) -0.026(9) -0.006(10)
C39 0.108(14) 0.062(13) 0.049(10) 0.004(10) -0.007(9) -0.016(11)
C40 0.039(8) 0.021(7) 0.055(9) 0.006(7) -0.006(7) 0.005(6)
C41 0.028(7) 0.022(7) 0.074(11) -0.013(9) 0.011(8) 0.002(5)
C42 0.033(9) 0.048(10) 0.066(12) 0.004(9) 0.002(8) -0.015(7)
C43 0.064(12) 0.082(14) 0.060(12) -0.008(11) -0.023(9) -0.028(10)
C44 0.066(11) 0.049(10) 0.058(10) -0.025(11) -0.003(11) -0.010(8)
C45 0.034(8) 0.034(8) 0.024(7) 0.002(6) -0.004(6) 0.002(6)
C46 0.043(9) 0.050(10) 0.038(9) 0.001(8) -0.001(7) -0.005(8)
C47 0.048(11) 0.086(15) 0.076(13) -0.003(12) 0.018(9) 0.014(10)
C48 0.104(15) 0.078(14) 0.045(11) -0.005(10) 0.009(10) -0.040(12)
C49 0.067(11) 0.043(9) 0.052(9) -0.016(9) 0.017(9) 0.004(7)
C50 0.071(13) 0.092(14) 0.043(10) 0.015(10) 0.023(8) -0.006(10)
C51 0.062(11) 0.056(10) 0.118(16) 0.012(13) 0.038(13) 0.018(8)

loop_
_atom_type_symbol
_atom_type_description
_atom_type_scat_dispersion_real
_atom_type_scat_dispersion_imag
_atom_type_scat_source
C C 0.0033 0.0016 'International Tables Vol C Tables 4.2.6.8 and 6.1.1.4'
H H 0.0000 0.0000 'International Tables Vol C Tables 4.2.6.8 and 6.1.1.4'
N N 0.0061 0.0033 'International Tables Vol C Tables 4.2.6.8 and 6.1.1.4'
Yb Yb -0.3850 5.5486 'International Tables Vol C Tables 4.2.6.8 and 6.1.1.4'
Si Si 0.0817 0.0704 'International Tables Vol C Tables 4.2.6.8 and 6.1.1.4'

loop_
_geom_angle_atom_site_label_1
_geom_angle_atom_site_label_2
_geom_angle_atom_site_label_3
_geom_angle
N3 Yb1 N4 58.8(4)
N3 Yb1 N2 122.5(4)
N4 Yb1 N2 74.5(4)
N3 Yb1 N5 107.4(4)
N4 Yb1 N5 92.8(4)
N2 Yb1 N5 106.4(4)
N3 Yb1 N1 96.8(4)
N4 Yb1 N1 99.0(4)
N2 Yb1 N1 57.5(4)
N5 Yb1 N1 155.7(4)
N3 Yb1 N6 113.3(4)
N4 Yb1 N6 158.3(4)
N2 Yb1 N6 121.6(4)
N5 Yb1 N6 69.5(3)
N1 Yb1 N6 102.2(4)
N3 Yb1 C2 30.6(4)
N4 Yb1 C2 29.2(4)
N2 Yb1 C2 95.1(4)
N5 Yb1 C2 106.9(4)
N1 Yb1 C2 93.4(4)
N6 Yb1 C2 143.0(4)
N3 Yb1 C1 106.4(4)
N4 Yb1 C1 80.8(4)
N2 Yb1 C1 29.4(4)
N5 Yb1 C1 135.5(4)
N1 Yb1 C1 29.2(4)
N6 Yb1 C1 120.5(4)
C2 Yb1 C1 88.6(4)
N3 Yb1 C24 110.5(4)
N4 Yb1 C24 113.9(4)
N2 Yb1 C24 118.4(4)
N5 Yb1 C24 22.6(3)
N1 Yb1 C24 144.8(4)
N6 Yb1 C24 47.2(3)
C2 Yb1 C24 121.5(4)
C1 Yb1 C24 142.7(4)
N1 Si1 C19' 111.1(11)
N1 Si1 C19 99.0(11)
C19' Si1 C19 22.9(13)
N1 Si1 C18 114.8(12)
C19' Si1 C18 120.0(17)
C19 Si1 C18 112.5(16)
N1 Si1 C18' 116.4(13)
C19' Si1 C18' 100.7(16)
C19 Si1 C18' 89.7(16)
C18 Si1 C18' 23.3(14)
N1 Si1 C20 112.8(11)
C19' Si1 C20 87.5(14)
C19 Si1 C20 110.3(15)
C18 Si1 C20 107.4(15)
C18' Si1 C20 122.5(16)
N1 Si1 C20' 111.6(11)
C19' Si1 C20' 112.4(15)
C19 Si1 C20' 135.0(15)
C18 Si1 C20' 84.2(16)
C18' Si1 C20' 104.2(16)
C20 Si1 C20' 27.6(12)
N3 Si2 C23 112.4(8)
N3 Si2 C22 104.5(6)
C23 Si2 C22 109.8(8)
N3 Si2 C21 114.5(7)
C23 Si2 C21 107.9(8)
C22 Si2 C21 107.5(7)
C1 N1 Si1 126.0(10)
C1 N1 Yb1 91.8(8)
Si1 N1 Yb1 140.2(7)
C1 N2 C3 116.8(12)
C1 N2 Yb1 92.2(8)
C3 N2 Yb1 135.8(9)
C2 N3 Si2 127.1(9)
C2 N3 Yb1 90.6(8)
Si2 N3 Yb1 140.3(6)
C2 N4 C5 124.4(11)
C2 N4 Yb1 91.9(8)
C5 N4 Yb1 134.4(9)
C24 N5 C28 116.9(10)
C24 N5 Yb1 117.2(8)
C28 N5 Yb1 125.4(8)
C25 N6 C40 118.3(9)
C25 N6 Yb1 116.0(7)
C40 N6 Yb1 124.2(8)
N1 C1 N2 113.8(12)
N1 C1 C6 123.2(14)
N2 C1 C6 123.0(13)
N1 C1 Yb1 58.9(6)
N2 C1 Yb1 58.3(7)
C6 C1 Yb1 163.3(11)
N4 C2 N3 114.9(11)
N4 C2 C12 122.9(13)
N3 C2 C12 121.7(14)
N4 C2 Yb1 58.9(7)
N3 C2 Yb1 58.8(6)
C12 C2 Yb1 156.8(10)
N2 C3 C4 110.1(11)
N2 C3 H3A 109.6
C4 C3 H3A 109.6
N2 C3 H3B 109.6
C4 C3 H3B 109.6
H3A C3 H3B 108.1
C5 C4 C3 116.9(12)
C5 C4 H4A 108.1
C3 C4 H4A 108.1
C5 C4 H4B 108.1
C3 C4 H4B 108.1
H4A C4 H4B 107.3
N4 C5 C4 109.5(11)
N4 C5 H5A 109.8
C4 C5 H5A 109.8
N4 C5 H5B 109.8
C4 C5 H5B 109.8
H5A C5 H5B 108.2
C11 C6 C7 118.0(18)
C11 C6 C1 122.8(18)
C7 C6 C1 119.2(18)
C6 C7 C8 119(2)
C6 C7 H7 120.3
C8 C7 H7 120.3
C9 C8 C7 118(2)
C9 C8 H8 120.8
C7 C8 H8 120.8
C8 C9 C10 124(2)
C8 C9 H9 118.2
C10 C9 H9 118.2
C11 C10 C9 118(2)
C11 C10 H10 120.9
C9 C10 H10 120.9
C6 C11 C10 122(2)
C6 C11 H11 118.8
C10 C11 H11 118.8
C17 C12 C13 119.1(15)
C17 C12 C2 123.5(16)
C13 C12 C2 117.1(15)
C14 C13 C12 120.2(16)
C14 C13 H13 119.9
C12 C13 H13 119.9
C13 C14 C15 118.3(17)
C13 C14 H14 120.9
C15 C14 H14 120.9
C16 C15 C14 122.0(15)
C16 C15 H15 119.0
C14 C15 H15 119.0
C15 C16 C17 119.3(16)
C15 C16 H16 120.3
C17 C16 H16 120.3
C16 C17 C12 120.9(17)
C16 C17 H17 119.5
C12 C17 H17 119.5
Si1 C18 H18A 109.5
Si1 C18 H18B 109.5
Si1 C18 H18C 109.5
Si1 C18' H18D 109.5
Si1 C18' H18E 109.5
H18D C18' H18E 109.5
Si1 C18' H18F 109.5
H18D C18' H18F 109.5
H18E C18' H18F 109.5
Si1 C19 H19A 109.5
Si1 C19 H19B 109.5
Si1 C19 H19C 109.5
Si1 C19' H19D 109.5
Si1 C19' H19E 109.5
H19D C19' H19E 109.5
Si1 C19' H19F 109.5
H19D C19' H19F 109.5
H19E C19' H19F 109.5
Si1 C20 H20A 109.5
Si1 C20 H20B 109.5
Si1 C20 H20C 109.5
Si1 C20' H20D 109.5
Si1 C20' H20E 109.5
H20D C20' H20E 109.5
Si1 C20' H20F 109.5
H20D C20' H20F 109.5
H20E C20' H20F 109.5
Si2 C21 H21A 109.5
Si2 C21 H21B 109.5
H21A C21 H21B 109.5
Si2 C21 H21C 109.5
H21A C21 H21C 109.5
H21B C21 H21C 109.5
Si2 C22 H22A 109.5
Si2 C22 H22B 109.5
H22A C22 H22B 109.5
Si2 C22 H22C 109.5
H22A C22 H22C 109.5
H22B C22 H22C 109.5
Si2 C23 H23A 109.5
Si2 C23 H23B 109.5
H23A C23 H23B 109.5
Si2 C23 H23C 109.5
H23A C23 H23C 109.5
H23B C23 H23C 109.5
N5 C24 C25 117.6(11)
N5 C24 C26 120.3(12)
C25 C24 C26 122.0(13)
N5 C24 Yb1 40.2(5)
C25 C24 Yb1 78.0(7)
C26 C24 Yb1 159.7(10)
N6 C25 C24 118.9(11)
N6 C25 C27 122.2(11)
C24 C25 C27 118.9(12)
C24 C26 H26A 109.5
C24 C26 H26B 109.5
H26A C26 H26B 109.5
C24 C26 H26C 109.5
H26A C26 H26C 109.5
H26B C26 H26C 109.5
C25 C27 H27A 109.5
C25 C27 H27B 109.5
H27A C27 H27B 109.5
C25 C27 H27C 109.5
H27A C27 H27C 109.5
H27B C27 H27C 109.5
C33 C28 C29 122.2(12)
C33 C28 N5 117.5(12)
C29 C28 N5 120.1(12)
C28 C29 C30 116.4(14)
C28 C29 C34 123.4(12)
C30 C29 C34 120.1(14)
C31 C30 C29 122.4(15)
C31 C30 H30 118.8
C29 C30 H30 118.8
C30 C31 C32 120.4(16)
C30 C31 H31 119.8
C32 C31 H31 119.8
C31 C32 C33 120.5(15)
C31 C32 H32 119.8
C33 C32 H32 119.8
C28 C33 C32 117.8(13)
C28 C33 C37 123.9(12)
C32 C33 C37 118.0(14)
C29 C34 C35 113.5(15)
C29 C34 C36 112.0(13)
C35 C34 C36 109.6(14)
C29 C34 H34 107.1
C35 C34 H34 107.1
C36 C34 H34 107.1
C34 C35 H35A 109.5
C34 C35 H35B 109.5
H35A C35 H35B 109.5
C34 C35 H35C 109.5
H35A C35 H35C 109.5
H35B C35 H35C 109.5
C34 C36 H36A 109.5
C34 C36 H36B 109.5
H36A C36 H36B 109.5
C34 C36 H36C 109.5
H36A C36 H36C 109.5
H36B C36 H36C 109.5
C33 C37 C39 112.4(13)
C33 C37 C38 113.7(13)
C39 C37 C38 110.5(13)
C33 C37 H37 106.6
C39 C37 H37 106.6
C38 C37 H37 106.6
C37 C38 H38A 109.5
C37 C38 H38B 109.5
H38A C38 H38B 109.5
C37 C38 H38C 109.5
H38A C38 H38C 109.5
H38B C38 H38C 109.5
C37 C39 H39A 109.5
C37 C39 H39B 109.5
H39A C39 H39B 109.5
C37 C39 H39C 109.5
H39A C39 H39C 109.5
H39B C39 H39C 109.5
C45 C40 N6 117.5(12)
C45 C40 C41 121.7(13)
N6 C40 C41 120.7(13)
C42 C41 C40 115.5(15)
C42 C41 C46 119.7(13)
C40 C41 C46 124.8(13)
C41 C42 C43 125.4(15)
C41 C42 H42 117.3
C43 C42 H42 117.3
C44 C43 C42 117.3(15)
C44 C43 H43 121.4
C42 C43 H43 121.4
C43 C44 C45 120.6(17)
C43 C44 H44 119.7
C45 C44 H44 119.7
C40 C45 C44 119.3(14)
C40 C45 C49 124.4(13)
C44 C45 C49 115.9(13)
C48 C46 C47 114.2(14)
C48 C46 C41 110.8(13)
C47 C46 C41 108.4(12)
C48 C46 H46 107.7
C47 C46 H46 107.7
C41 C46 H46 107.7
C46 C47 H47A 109.5
C46 C47 H47B 109.5
H47A C47 H47B 109.5
C46 C47 H47C 109.5
H47A C47 H47C 109.5
H47B C47 H47C 109.5
C46 C48 H48A 109.5
C46 C48 H48B 109.5
H48A C48 H48B 109.5
C46 C48 H48C 109.5
H48A C48 H48C 109.5
H48B C48 H48C 109.5
C50 C49 C45 117.3(12)
C50 C49 C51 113.8(14)
C45 C49 C51 106.8(12)
C50 C49 H49 106.0
C45 C49 H49 106.0
C51 C49 H49 106.0
C49 C50 H50A 109.5
C49 C50 H50B 109.5
H50A C50 H50B 109.5
C49 C50 H50C 109.5
H50A C50 H50C 109.5
H50B C50 H50C 109.5
C49 C51 H51A 109.5
C49 C51 H51B 109.5
H51A C51 H51B 109.5
C49 C51 H51C 109.5
H51A C51 H51C 109.5
H51B C51 H51C 109.5

loop_
_geom_bond_atom_site_label_1
_geom_bond_atom_site_label_2
_geom_bond_distance
Yb1 N3 2.308(10)
Yb1 N4 2.313(10)
Yb1 N2 2.317(11)
Yb1 N5 2.328(10)
Yb1 N1 2.332(11)
Yb1 N6 2.394(9)
Yb1 C2 2.698(12)
Yb1 C1 2.721(13)
Yb1 C24 3.207(13)
Si1 N1 1.764(10)
Si1 C19' 1.831(18)
Si1 C19 1.858(17)
Si1 C18 1.859(17)
Si1 C18' 1.865(17)
Si1 C20 1.865(17)
Si1 C20' 1.869(18)
Si2 N3 1.736(11)
Si2 C23 1.869(15)
Si2 C22 1.881(16)
Si2 C21 1.883(15)
N1 C1 1.330(16)
N2 C1 1.339(17)
N2 C3 1.483(16)
N3 C2 1.373(15)
N4 C2 1.317(17)
N4 C5 1.478(16)
N5 C24 1.385(17)
N5 C28 1.441(15)
N6 C25 1.348(15)
N6 C40 1.425(15)
C1 C6 1.49(2)
C2 C12 1.487(17)
C3 C4 1.538(19)
C3 H3A 0.9800
C3 H3B 0.9800
C4 C5 1.51(2)
C4 H4A 0.9800
C4 H4B 0.9800
C5 H5A 0.9800
C5 H5B 0.9800
C6 C11 1.37(2)
C6 C7 1.40(2)
C7 C8 1.44(2)
C7 H7 0.9400
C8 C9 1.32(2)
C8 H8 0.9400
C9 C10 1.37(2)
C9 H9 0.9400
C10 C11 1.37(2)
C10 H10 0.9400
C11 H11 0.9400
C12 C17 1.39(2)
C12 C13 1.41(2)
C13 C14 1.398(19)
C13 H13 0.9400
C14 C15 1.40(2)
C14 H14 0.9400
C15 C16 1.37(2)
C15 H15 0.9400
C16 C17 1.384(19)
C16 H16 0.9400
C17 H17 0.9400
C18 H18A 0.9700
C18 H18B 0.9700
C18 H18C 0.9700
C18' H18D 0.9700
C18' H18E 0.9700
C18' H18F 0.9700
C19 H19A 0.9700
C19 H19B 0.9700
C19 H19C 0.9700
C19' H19D 0.9700
C19' H19E 0.9700
C19' H19F 0.9700
C20 H20A 0.9700
C20 H20B 0.9700
C20 H20C 0.9700
C20' H20D 0.9700
C20' H20E 0.9700
C20' H20F 0.9700
C21 H21A 0.9700
C21 H21B 0.9700
C21 H21C 0.9700
C22 H22A 0.9700
C22 H22B 0.9700
C22 H22C 0.9700
C23 H23A 0.9700
C23 H23B 0.9700
C23 H23C 0.9700
C24 C25 1.395(18)
C24 C26 1.518(16)
C25 C27 1.508(15)
C26 H26A 0.9700
C26 H26B 0.9700
C26 H26C 0.9700
C27 H27A 0.9700
C27 H27B 0.9700
C27 H27C 0.9700
C28 C33 1.403(18)
C28 C29 1.418(18)
C29 C30 1.418(18)
C29 C34 1.50(2)
C30 C31 1.35(2)
C30 H30 0.9400
C31 C32 1.40(2)
C31 H31 0.9400
C32 C33 1.411(18)
C32 H32 0.9400
C33 C37 1.488(18)
C34 C35 1.50(2)
C34 C36 1.51(2)
C34 H34 0.9900
C35 H35A 0.9700
C35 H35B 0.9700
C35 H35C 0.9700
C36 H36A 0.9700
C36 H36B 0.9700
C36 H36C 0.9700
C37 C39 1.521(19)
C37 C38 1.563(19)
C37 H37 0.9900
C38 H38A 0.9700
C38 H38B 0.9700
C38 H38C 0.9700
C39 H39A 0.9700
C39 H39B 0.9700
C39 H39C 0.9700
C40 C45 1.379(17)
C40 C41 1.451(18)
C41 C42 1.384(19)
C41 C46 1.54(2)
C42 C43 1.40(2)
C42 H42 0.9400
C43 C44 1.40(2)
C43 H43 0.9400
C44 C45 1.434(19)
C44 H44 0.9400
C45 C49 1.537(17)
C46 C48 1.49(2)
C46 C47 1.52(2)
C46 H46 0.9900
C47 H47A 0.9700
C47 H47B 0.9700
C47 H47C 0.9700
C48 H48A 0.9700
C48 H48B 0.9700
C48 H48C 0.9700
C49 C50 1.49(2)
C49 C51 1.550(17)
C49 H49 0.9900
C50 H50A 0.9700
C50 H50B 0.9700
C50 H50C 0.9700
C51 H51A 0.9700
C51 H51B 0.9700
C51 H51C 0.9700

loop_
_geom_torsion_atom_site_label_1
_geom_torsion_atom_site_label_2
_geom_torsion_atom_site_label_3
_geom_torsion_atom_site_label_4
_geom_torsion
C19' Si1 N1 C1 167.7(16)
C19 Si1 N1 C1 -172.2(16)
C18 Si1 N1 C1 -52.2(18)
C18' Si1 N1 C1 -78.0(18)
C20 Si1 N1 C1 71.3(17)
C20' Si1 N1 C1 41.4(18)
C19' Si1 N1 Yb1 -33.6(17)
C19 Si1 N1 Yb1 -13.4(15)
C18 Si1 N1 Yb1 106.6(15)
C18' Si1 N1 Yb1 80.8(16)
C20 Si1 N1 Yb1 -130.0(14)
C20' Si1 N1 Yb1 -159.9(14)
N3 Yb1 N1 C1 111.6(8)
N4 Yb1 N1 C1 52.2(9)
N2 Yb1 N1 C1 -12.8(8)
N5 Yb1 N1 C1 -65.9(14)
N6 Yb1 N1 C1 -132.8(8)
C2 Yb1 N1 C1 81.1(9)
C24 Yb1 N1 C1 -107.0(9)
N3 Yb1 N1 Si1 -51.3(11)
N4 Yb1 N1 Si1 -110.7(10)
N2 Yb1 N1 Si1 -175.7(13)
N5 Yb1 N1 Si1 131.2(10)
N6 Yb1 N1 Si1 64.3(11)
C2 Yb1 N1 Si1 -81.8(10)
C1 Yb1 N1 Si1 -162.9(17)
C24 Yb1 N1 Si1 90.1(12)
N3 Yb1 N2 C1 -63.4(9)
N4 Yb1 N2 C1 -98.9(8)
N5 Yb1 N2 C1 172.7(7)
N1 Yb1 N2 C1 12.8(7)
N6 Yb1 N2 C1 97.1(8)
C2 Yb1 N2 C1 -78.0(8)
C24 Yb1 N2 C1 152.0(7)
N3 Yb1 N2 C3 70.0(15)
N4 Yb1 N2 C3 34.5(14)
N5 Yb1 N2 C3 -53.8(14)
N1 Yb1 N2 C3 146.2(16)
N6 Yb1 N2 C3 -129.5(13)
C2 Yb1 N2 C3 55.5(14)
C1 Yb1 N2 C3 133.4(18)
C24 Yb1 N2 C3 -74.6(14)
C23 Si2 N3 C2 108.1(13)
C22 Si2 N3 C2 -132.9(12)
C21 Si2 N3 C2 -15.5(15)
C23 Si2 N3 Yb1 -93.3(12)
C22 Si2 N3 Yb1 25.7(12)
C21 Si2 N3 Yb1 143.1(10)
N4 Yb1 N3 C2 11.4(7)
N2 Yb1 N3 C2 -29.4(10)
N5 Yb1 N3 C2 93.9(8)
N1 Yb1 N3 C2 -85.0(8)
N6 Yb1 N3 C2 168.6(7)
C1 Yb1 N3 C2 -56.7(9)
C24 Yb1 N3 C2 117.6(8)
N4 Yb1 N3 Si2 -151.7(12)
N2 Yb1 N3 Si2 167.5(9)
N5 Yb1 N3 Si2 -69.2(11)
N1 Yb1 N3 Si2 111.9(10)
N6 Yb1 N3 Si2 5.5(12)
C2 Yb1 N3 Si2 -163.1(16)
C1 Yb1 N3 Si2 140.2(10)
C24 Yb1 N3 Si2 -45.5(12)
N3 Yb1 N4 C2 -11.9(7)
N2 Yb1 N4 C2 133.2(8)
N5 Yb1 N4 C2 -120.6(8)
N1 Yb1 N4 C2 80.7(8)
N6 Yb1 N4 C2 -86.0(13)
C1 Yb1 N4 C2 103.7(8)
C24 Yb1 N4 C2 -112.2(8)
N3 Yb1 N4 C5 -157.2(14)
N2 Yb1 N4 C5 -12.1(12)
N5 Yb1 N4 C5 94.1(13)
N1 Yb1 N4 C5 -64.6(13)
N6 Yb1 N4 C5 128.7(12)
C2 Yb1 N4 C5 -145.3(17)
C1 Yb1 N4 C5 -41.6(13)
C24 Yb1 N4 C5 102.5(12)
N3 Yb1 N5 C24 101.6(9)
N4 Yb1 N5 C24 159.7(9)
N2 Yb1 N5 C24 -125.7(9)
N1 Yb1 N5 C24 -81.1(14)
N6 Yb1 N5 C24 -7.4(9)
C2 Yb1 N5 C24 133.6(9)
C1 Yb1 N5 C24 -120.6(9)
N3 Yb1 N5 C28 -86.8(10)
N4 Yb1 N5 C28 -28.8(10)
N2 Yb1 N5 C28 45.9(10)
N1 Yb1 N5 C28 90.5(13)
N6 Yb1 N5 C28 164.2(11)
C2 Yb1 N5 C28 -54.8(10)
C1 Yb1 N5 C28 51.0(11)
C24 Yb1 N5 C28 171.5(16)
N3 Yb1 N6 C25 -97.3(10)
N4 Yb1 N6 C25 -33.7(16)
N2 Yb1 N6 C25 100.5(10)
N5 Yb1 N6 C25 3.5(9)
N1 Yb1 N6 C25 159.7(9)
C2 Yb1 N6 C25 -87.7(11)
C1 Yb1 N6 C25 135.0(9)
C24 Yb1 N6 C25 -0.4(9)
N3 Yb1 N6 C40 97.1(11)
N4 Yb1 N6 C40 160.6(11)
N2 Yb1 N6 C40 -65.1(11)
N5 Yb1 N6 C40 -162.2(11)
N1 Yb1 N6 C40 -6.0(11)
C2 Yb1 N6 C40 106.7(12)
C1 Yb1 N6 C40 -30.6(12)
C24 Yb1 N6 C40 -166.0(12)
Si1 N1 C1 N2 -172.7(10)
Yb1 N1 C1 N2 20.7(12)
Si1 N1 C1 C6 6(2)
Yb1 N1 C1 C6 -160.4(14)
Si1 N1 C1 Yb1 166.6(13)
C3 N2 C1 N1 -166.3(12)
Yb1 N2 C1 N1 -20.9(12)
C3 N2 C1 C6 15(2)
Yb1 N2 C1 C6 160.3(14)
C3 N2 C1 Yb1 -145.4(13)
N3 Yb1 C1 N1 -74.3(8)
N4 Yb1 C1 N1 -127.7(9)
N2 Yb1 C1 N1 157.6(13)
N5 Yb1 C1 N1 147.6(8)
N6 Yb1 C1 N1 56.4(10)
C2 Yb1 C1 N1 -99.4(9)
C24 Yb1 C1 N1 114.6(9)
N3 Yb1 C1 N2 128.1(8)
N4 Yb1 C1 N2 74.7(8)
N5 Yb1 C1 N2 -10.0(10)
N1 Yb1 C1 N2 -157.6(13)
N6 Yb1 C1 N2 -101.2(8)
C2 Yb1 C1 N2 103.0(8)
C24 Yb1 C1 N2 -43.0(11)
N3 Yb1 C1 C6 28(4)
N4 Yb1 C1 C6 -25(4)
N2 Yb1 C1 C6 -100(4)
N5 Yb1 C1 C6 -110(4)
N1 Yb1 C1 C6 103(4)
N6 Yb1 C1 C6 159(4)
C2 Yb1 C1 C6 3(4)
C24 Yb1 C1 C6 -143(4)
C5 N4 C2 N3 169.6(12)
Yb1 N4 C2 N3 19.1(12)
C5 N4 C2 C12 -2(2)
Yb1 N4 C2 C12 -152.7(12)
C5 N4 C2 Yb1 150.5(14)
Si2 N3 C2 N4 147.5(11)
Yb1 N3 C2 N4 -19.1(12)
Si2 N3 C2 C12 -40.7(19)
Yb1 N3 C2 C12 152.7(12)
Si2 N3 C2 Yb1 166.5(13)
N3 Yb1 C2 N4 159.7(13)
N2 Yb1 C2 N4 -44.8(8)
N5 Yb1 C2 N4 64.0(8)
N1 Yb1 C2 N4 -102.5(8)
N6 Yb1 C2 N4 142.2(7)
C1 Yb1 C2 N4 -73.6(8)
C24 Yb1 C2 N4 83.0(8)
N4 Yb1 C2 N3 -159.7(13)
N2 Yb1 C2 N3 155.4(8)
N5 Yb1 C2 N3 -95.8(8)
N1 Yb1 C2 N3 97.8(8)
N6 Yb1 C2 N3 -17.6(11)
C1 Yb1 C2 N3 126.7(9)
C24 Yb1 C2 N3 -76.7(9)
N3 Yb1 C2 C12 -98(3)
N4 Yb1 C2 C12 102(3)
N2 Yb1 C2 C12 57(3)
N5 Yb1 C2 C12 166(3)
N1 Yb1 C2 C12 -1(3)
N6 Yb1 C2 C12 -116(3)
C1 Yb1 C2 C12 28(3)
C24 Yb1 C2 C12 -175(3)
C1 N2 C3 C4 114.9(14)
Yb1 N2 C3 C4 -11(2)
N2 C3 C4 C5 -52.4(18)
C2 N4 C5 C4 -165.2(13)
Yb1 N4 C5 C4 -28.8(19)
C3 C4 C5 N4 70.9(17)
N1 C1 C6 C11 79(2)
N2 C1 C6 C11 -102(2)
Yb1 C1 C6 C11 -13(5)
N1 C1 C6 C7 -102(2)
N2 C1 C6 C7 77(2)
Yb1 C1 C6 C7 166(3)
C11 C6 C7 C8 -1(3)
C1 C6 C7 C8 180.0(16)
C6 C7 C8 C9 1(3)
C7 C8 C9 C10 -1(3)
C8 C9 C10 C11 -1(3)
C7 C6 C11 C10 -1(3)
C1 C6 C11 C10 178.4(16)
C9 C10 C11 C6 2(3)
N4 C2 C12 C17 -56(2)
N3 C2 C12 C17 133.2(17)
Yb1 C2 C12 C17 -143(2)
N4 C2 C12 C13 130.8(16)
N3 C2 C12 C13 -40(2)
Yb1 C2 C12 C13 44(4)
C17 C12 C13 C14 3(3)
C2 C12 C13 C14 176.7(14)
C12 C13 C14 C15 -2(3)
C13 C14 C15 C16 0(3)
C14 C15 C16 C17 1(3)
C15 C16 C17 C12 0(3)
C13 C12 C17 C16 -2(3)
C2 C12 C17 C16 -175.2(15)
C28 N5 C24 C25 -161.5(12)
Yb1 N5 C24 C25 10.8(16)
C28 N5 C24 C26 15.2(18)
Yb1 N5 C24 C26 -172.5(9)
C28 N5 C24 Yb1 -172.3(15)
N3 Yb1 C24 N5 -86.2(10)
N4 Yb1 C24 N5 -22.3(10)
N2 Yb1 C24 N5 62.4(10)
N1 Yb1 C24 N5 135.2(9)
N6 Yb1 C24 N5 170.6(11)
C2 Yb1 C24 N5 -54.3(10)
C1 Yb1 C24 N5 84.8(11)
N3 Yb1 C24 C25 103.6(8)
N4 Yb1 C24 C25 167.5(8)
N2 Yb1 C24 C25 -107.9(8)
N5 Yb1 C24 C25 -170.2(15)
N1 Yb1 C24 C25 -35.0(11)
N6 Yb1 C24 C25 0.3(8)
C2 Yb1 C24 C25 135.5(8)
C1 Yb1 C24 C25 -85.4(10)
N3 Yb1 C24 C26 -67(3)
N4 Yb1 C24 C26 -3(3)
N2 Yb1 C24 C26 81(3)
N5 Yb1 C24 C26 19(2)
N1 Yb1 C24 C26 154(3)
N6 Yb1 C24 C26 -170(3)
C2 Yb1 C24 C26 -35(3)
C1 Yb1 C24 C26 104(3)
C40 N6 C25 C24 167.3(12)
Yb1 N6 C25 C24 0.7(16)
C40 N6 C25 C27 -16(2)
Yb1 N6 C25 C27 177.8(10)
N5 C24 C25 N6 -8(2)
C26 C24 C25 N6 175.8(12)
Yb1 C24 C25 N6 -0.5(11)
N5 C24 C25 C27 175.3(12)
C26 C24 C25 C27 -1(2)
Yb1 C24 C25 C27 -177.6(12)
C24 N5 C28 C33 -113.2(14)
Yb1 N5 C28 C33 75.3(14)
C24 N5 C28 C29 71.5(17)
Yb1 N5 C28 C29 -100.1(13)
C33 C28 C29 C30 -2(2)
N5 C28 C29 C30 173.1(13)
C33 C28 C29 C34 -179.7(14)
N5 C28 C29 C34 -5(2)
C28 C29 C30 C31 -1(2)
C34 C29 C30 C31 176.8(16)
C29 C30 C31 C32 5(3)
C30 C31 C32 C33 -7(3)
C29 C28 C33 C32 1(2)
N5 C28 C33 C32 -174.6(12)
C29 C28 C33 C37 -173.3(13)
N5 C28 C33 C37 11(2)
C31 C32 C33 C28 4(2)
C31 C32 C33 C37 178.0(15)
C28 C29 C34 C35 109.0(17)
C30 C29 C34 C35 -68.6(19)
C28 C29 C34 C36 -126.2(16)
C30 C29 C34 C36 56(2)
C28 C33 C37 C39 84.8(17)
C32 C33 C37 C39 -89.1(17)
C28 C33 C37 C38 -148.7(14)
C32 C33 C37 C38 37.4(19)
C25 N6 C40 C45 -101.3(15)
Yb1 N6 C40 C45 64.0(14)
C25 N6 C40 C41 81.0(15)
Yb1 N6 C40 C41 -113.7(12)
C45 C40 C41 C42 -2.5(19)
N6 C40 C41 C42 175.2(12)
C45 C40 C41 C46 177.4(13)
N6 C40 C41 C46 -5.0(19)
C40 C41 C42 C43 1(2)
C46 C41 C42 C43 -178.6(16)
C41 C42 C43 C44 2(3)
C42 C43 C44 C45 -5(2)
N6 C40 C45 C44 -177.6(11)
C41 C40 C45 C44 0(2)
N6 C40 C45 C49 9.5(19)
C41 C40 C45 C49 -172.7(12)
C43 C44 C45 C40 4(2)
C43 C44 C45 C49 177.0(14)
C42 C41 C46 C48 56.2(18)
C40 C41 C46 C48 -123.7(15)
C42 C41 C46 C47 -69.9(17)
C40 C41 C46 C47 110.3(15)
C40 C45 C49 C50 -147.0(14)
C44 C45 C49 C50 39.9(19)
C40 C45 C49 C51 83.8(18)
C44 C45 C49 C51 -89.3(16)
